data_7059415
loop_
_publ_author_name
'Choudhari, Dinkar'
'Salunke-Gawali, Sunita'
'Chakravarty, Debamitra'
'Shaikh, Samir R.'
'Lande, Dipali N.'
'Gejji, Shridhar P.'
'Rao, Pradeep Kumar'
'Satpute, Surekha'
'Puranik, Vedavati G.'
'Gonnade, Rajesh'

_publ_section_title
;
 Synthesis and biological activity of imidazole based 1,4-naphthoquinones
;
_journal_issue 17
_journal_name_full 'New Journal of Chemistry'
_journal_page_first 6889
_journal_page_last 6901
_journal_paper_doi 10.1039/C9NJ04339J
_journal_volume 44
_journal_year 2020
_chemical_formula_moiety 'C15 H16 N2 O3'
_chemical_formula_sum 'C15 H16 N2 O3'
_chemical_formula_weight 272.30
_space_group_crystal_system monoclinic
_space_group_IT_number 14
_space_group_name_Hall '-P 2ybc'
_space_group_name_H-M_alt 'P 1 21/c 1'
_atom_sites_solution_hydrogens mixed
_audit_creation_method SHELXL-2014/7
_audit_update_record
;
2018-01-05 deposited with the CCDC.	2020-03-17 downloaded from the CCDC.
;
_cell_angle_alpha 90
_cell_angle_beta 108.849(3)
_cell_angle_gamma 90
_cell_formula_units_Z 4
_cell_length_a 20.7144(13)
_cell_length_b 4.6497(3)
_cell_length_c 14.7226(10)
_cell_measurement_reflns_used 9786
_cell_measurement_temperature 100(2)
_cell_measurement_theta_max 29.09
_cell_measurement_theta_min 3.12
_cell_volume 1341.97(15)
_computing_cell_refinement 'Bruker SAINT'
_computing_data_collection 'Bruker APEX2'
_computing_data_reduction 'Bruker SAINT'
_computing_molecular_graphics 'Bruker SHELXTL'
_computing_publication_material 'Bruker SHELXTL'
_computing_structure_refinement 'SHELXL-2014 (Sheldrick 2014)'
_computing_structure_solution 'SHELXS-97 (Sheldrick 2008)'
_diffrn_ambient_temperature 100(2)
_diffrn_measured_fraction_theta_full 0.991
_diffrn_measured_fraction_theta_max 0.991
_diffrn_measurement_device_type 'Bruker APEX-II CCD'
_diffrn_measurement_method '\f and \w scans'
_diffrn_radiation_type MoK\a
_diffrn_radiation_wavelength 0.71073
_diffrn_reflns_av_R_equivalents 0.0333
_diffrn_reflns_av_unetI/netI 0.0199
_diffrn_reflns_Laue_measured_fraction_full 0.991
_diffrn_reflns_Laue_measured_fraction_max 0.991
_diffrn_reflns_limit_h_max 28
_diffrn_reflns_limit_h_min -27
_diffrn_reflns_limit_k_max 6
_diffrn_reflns_limit_k_min -6
_diffrn_reflns_limit_l_max 19
_diffrn_reflns_limit_l_min -19
_diffrn_reflns_number 25638
_diffrn_reflns_point_group_measured_fraction_full 0.991
_diffrn_reflns_point_group_measured_fraction_max 0.991
_diffrn_reflns_theta_full 25.242
_diffrn_reflns_theta_max 28.788
_diffrn_reflns_theta_min 2.769
_exptl_absorpt_coefficient_mu 0.095
_exptl_absorpt_correction_T_max 0.991
_exptl_absorpt_correction_T_min 0.981
_exptl_absorpt_correction_type multi-scan
_exptl_absorpt_process_details SADABS,BRUKER
_exptl_crystal_colour RED
_exptl_crystal_density_diffrn 1.348
_exptl_crystal_description NEEDLE
_exptl_crystal_F_000 576
_exptl_crystal_recrystallization_method 'Re-crystallisation from solvent: METHANOL'
_exptl_crystal_size_max 0.200
_exptl_crystal_size_mid 0.120
_exptl_crystal_size_min 0.090
_refine_diff_density_max 0.467
_refine_diff_density_min -0.330
_refine_diff_density_rms 0.055
_refine_ls_extinction_method none
_refine_ls_goodness_of_fit_ref 1.136
_refine_ls_hydrogen_treatment mixed
_refine_ls_matrix_type full
_refine_ls_number_parameters 191
_refine_ls_number_reflns 3472
_refine_ls_number_restraints 0
_refine_ls_restrained_S_all 1.136
_refine_ls_R_factor_all 0.0539
_refine_ls_R_factor_gt 0.0494
_refine_ls_shift/su_max 0.000
_refine_ls_shift/su_mean 0.000
_refine_ls_structure_factor_coef Fsqd
_refine_ls_weighting_details 'w=1/[\s^2^(Fo^2^)+(0.0456P)^2^+0.9913P] where P=(Fo^2^+2Fc^2^)/3'
_refine_ls_weighting_scheme calc
_refine_ls_wR_factor_gt 0.1188
_refine_ls_wR_factor_ref 0.1215
_reflns_Friedel_coverage 0.000
_reflns_number_gt 3190
_reflns_number_total 3472
_reflns_threshold_expression 'I > 2\s(I)'
_cod_data_source_file c9nj04339j2.cif
_cod_data_source_block AMPNQ
_cod_depositor_comments
;
The following automatic conversions were performed:

data item '_exptl_absorpt_correction_type' value 'MULTI-SCAN' was
changed to 'multi-scan' in accordance with the
/home/data/users/saulius/crontab/automatic-downloads/rss-feeds/RSC/lib/dictionaries/cif_core.dic
dictionary named 'cif_core.dic' version 2.4.2 last updated on
2011-04-26.

Automatic conversion script
Id: cif_fix_values 7556 2019-12-06 15:28:31Z antanas 

 Adding full bibliography for 7059413--7059419.cif.

 Adding full bibliography for 7059413--7059419.cif.
;
_cod_original_sg_symbol_H-M 'P 21/c'
_cod_database_code 7059415
_shelx_shelxl_version_number 2014/7
_shelx_space_group_comment
;
The symmetry employed for this shelxl refinement is uniquely defined
by the following loop, which should always be used as a source of
symmetry information in preference to the above space-group names.
They are only intended as comments.
;
_shelx_estimated_absorpt_t_min 0.981
_shelx_estimated_absorpt_t_max 0.991

loop_
_space_group_symop_operation_xyz
'x, y, z'
'-x, y+1/2, -z+1/2'
'-x, -y, -z'
'x, -y-1/2, z-1/2'

loop_
_atom_site_label
_atom_site_type_symbol
_atom_site_fract_x
_atom_site_fract_y
_atom_site_fract_z
_atom_site_U_iso_or_equiv
_atom_site_adp_type
_atom_site_occupancy
_atom_site_site_symmetry_order
_atom_site_calc_flag
_atom_site_refinement_flags_posn
_atom_site_refinement_flags_adp
_atom_site_refinement_flags_occupancy
_atom_site_disorder_assembly
_atom_site_disorder_group
O1 O 0.38013(5) 0.6315(2) 0.38888(7) 0.0205(2) Uani 1 1 d . . . . .
O2 O 0.26609(5) 0.6111(2) 0.66579(7) 0.0199(2) Uani 1 1 d . . . . .
O3 O 0.14328(5) 0.4489(2) 0.48827(8) 0.0225(2) Uani 1 1 d . . . . .
N1 N 0.26732(6) 0.9255(3) 0.35734(8) 0.0152(2) Uani 1 1 d . . . . .
N2 N 0.19363(6) 0.8849(2) 0.50260(8) 0.0117(2) Uani 1 1 d . . . . .
C1 C 0.35326(6) 0.6126(3) 0.45112(9) 0.0132(2) Uani 1 1 d . . . . .
C2 C 0.28776(6) 0.7775(3) 0.43968(9) 0.0117(2) Uani 1 1 d . . . . .
C3 C 0.25787(6) 0.7597(3) 0.51063(9) 0.0115(2) Uani 1 1 d . . . . .
C4 C 0.28945(6) 0.6018(3) 0.59897(9) 0.0126(2) Uani 1 1 d . . . . .
C5 C 0.37562(7) 0.2387(3) 0.68631(9) 0.0158(3) Uani 1 1 d . . . . .
H5 H 0.3546 0.2340 0.7349 0.019 Uiso 1 1 calc R U . . .
C6 C 0.43181(7) 0.0658(3) 0.69408(10) 0.0179(3) Uani 1 1 d . . . . .
H6 H 0.4487 -0.0594 0.7475 0.022 Uiso 1 1 calc R U . . .
C7 C 0.46344(7) 0.0754(3) 0.62390(10) 0.0187(3) Uani 1 1 d . . . . .
H7 H 0.5024 -0.0408 0.6301 0.022 Uiso 1 1 calc R U . . .
C8 C 0.43824(7) 0.2544(3) 0.54470(10) 0.0164(3) Uani 1 1 d . . . . .
H8 H 0.4598 0.2605 0.4967 0.020 Uiso 1 1 calc R U . . .
C9 C 0.38119(6) 0.4250(3) 0.53607(9) 0.0131(3) Uani 1 1 d . . . . .
C10 C 0.35011(6) 0.4191(3) 0.60716(9) 0.0127(3) Uani 1 1 d . . . . .
C11 C 0.20501(7) 1.0931(3) 0.31678(9) 0.0158(3) Uani 1 1 d . . . . .
H11A H 0.2121 1.2332 0.2702 0.019 Uiso 1 1 calc R U . . .
H11B H 0.1957 1.2028 0.3688 0.019 Uiso 1 1 calc R U . . .
C12 C 0.14325(7) 0.9067(3) 0.26647(10) 0.0187(3) Uani 1 1 d . . . . .
H12A H 0.1513 0.8040 0.2122 0.022 Uiso 1 1 calc R U . . .
H12B H 0.1370 0.7613 0.3120 0.022 Uiso 1 1 calc R U . . .
C13 C 0.07894(8) 1.0887(4) 0.22916(13) 0.0324(4) Uani 1 1 d . . . . .
H13A H 0.0710 1.1905 0.2828 0.049 Uiso 1 1 calc R U . . .
H13B H 0.0399 0.9640 0.1981 0.049 Uiso 1 1 calc R U . . .
H13C H 0.0846 1.2288 0.1825 0.049 Uiso 1 1 calc R U . . .
C14 C 0.14018(7) 0.7118(3) 0.49622(9) 0.0138(3) Uani 1 1 d . . . . .
C15 C 0.07464(7) 0.8540(3) 0.49515(10) 0.0174(3) Uani 1 1 d . . . . .
H15A H 0.0411 0.8383 0.4308 0.026 Uiso 1 1 calc R U . . .
H15B H 0.0832 1.0573 0.5123 0.026 Uiso 1 1 calc R U . . .
H15C H 0.0570 0.7588 0.5417 0.026 Uiso 1 1 calc R U . . .
H2N H 0.1877(9) 1.072(4) 0.5080(13) 0.020(4) Uiso 1 1 d . . . . .
H1N H 0.2909(10) 0.891(4) 0.3175(14) 0.025(5) Uiso 1 1 d . . . . .

loop_
_atom_site_aniso_label
_atom_site_aniso_U_11
_atom_site_aniso_U_22
_atom_site_aniso_U_33
_atom_site_aniso_U_23
_atom_site_aniso_U_13
_atom_site_aniso_U_12
O1 0.0195(5) 0.0294(6) 0.0166(5) 0.0027(4) 0.0114(4) 0.0039(4)
O2 0.0216(5) 0.0282(6) 0.0132(5) 0.0047(4) 0.0103(4) 0.0062(4)
O3 0.0202(5) 0.0107(5) 0.0388(6) -0.0003(4) 0.0128(4) 0.0007(4)
N1 0.0167(5) 0.0193(6) 0.0114(5) 0.0016(4) 0.0070(4) 0.0024(4)
N2 0.0138(5) 0.0097(5) 0.0131(5) 0.0001(4) 0.0065(4) 0.0017(4)
C1 0.0127(6) 0.0156(6) 0.0120(6) -0.0024(5) 0.0050(4) -0.0013(5)
C2 0.0129(6) 0.0111(5) 0.0112(5) -0.0013(4) 0.0040(4) -0.0012(4)
C3 0.0125(5) 0.0111(5) 0.0116(5) -0.0009(4) 0.0047(4) 0.0003(4)
C4 0.0137(6) 0.0133(6) 0.0116(6) -0.0004(4) 0.0051(4) -0.0012(5)
C5 0.0164(6) 0.0171(6) 0.0128(6) 0.0006(5) 0.0034(5) -0.0010(5)
C6 0.0179(6) 0.0151(6) 0.0169(6) 0.0004(5) 0.0000(5) 0.0004(5)
C7 0.0145(6) 0.0181(6) 0.0203(7) -0.0033(5) 0.0012(5) 0.0039(5)
C8 0.0140(6) 0.0183(6) 0.0173(6) -0.0043(5) 0.0056(5) 0.0007(5)
C9 0.0120(5) 0.0137(6) 0.0129(6) -0.0022(5) 0.0030(4) -0.0013(5)
C10 0.0122(6) 0.0131(6) 0.0123(6) -0.0016(4) 0.0033(4) -0.0014(5)
C11 0.0193(6) 0.0157(6) 0.0131(6) 0.0037(5) 0.0061(5) 0.0038(5)
C12 0.0187(6) 0.0230(7) 0.0140(6) 0.0011(5) 0.0046(5) 0.0008(5)
C13 0.0203(7) 0.0394(10) 0.0339(9) 0.0094(7) 0.0040(6) 0.0054(7)
C14 0.0154(6) 0.0129(6) 0.0141(6) 0.0003(5) 0.0064(5) 0.0015(5)
C15 0.0143(6) 0.0144(6) 0.0250(7) 0.0006(5) 0.0085(5) 0.0011(5)

loop_
_atom_type_symbol
_atom_type_description
_atom_type_scat_dispersion_real
_atom_type_scat_dispersion_imag
_atom_type_scat_source
C C 0.0033 0.0016 'International Tables Vol C Tables 4.2.6.8 and 6.1.1.4'
H H 0.0000 0.0000 'International Tables Vol C Tables 4.2.6.8 and 6.1.1.4'
N N 0.0061 0.0033 'International Tables Vol C Tables 4.2.6.8 and 6.1.1.4'
O O 0.0106 0.0060 'International Tables Vol C Tables 4.2.6.8 and 6.1.1.4'

loop_
_geom_angle_atom_site_label_1
_geom_angle_atom_site_label_2
_geom_angle_atom_site_label_3
_geom_angle
_geom_angle_site_symmetry_1
_geom_angle_site_symmetry_3
_geom_angle_publ_flag
C2 N1 C11 128.62(11) . . ?
C2 N1 H1N 115.1(13) . . ?
C11 N1 H1N 115.3(12) . . ?
C14 N2 C3 119.17(11) . . ?
C14 N2 H2N 117.3(12) . . ?
C3 N2 H2N 123.1(12) . . ?
O1 C1 C9 121.90(12) . . ?
O1 C1 C2 119.24(12) . . ?
C9 C1 C2 118.82(11) . . ?
N1 C2 C3 129.01(12) . . ?
N1 C2 C1 111.69(11) . . ?
C3 C2 C1 119.30(11) . . ?
C2 C3 N2 123.36(11) . . ?
C2 C3 C4 121.78(11) . . ?
N2 C3 C4 114.83(11) . . ?
O2 C4 C3 121.27(12) . . ?
O2 C4 C10 119.70(12) . . ?
C3 C4 C10 119.01(11) . . ?
C6 C5 C10 119.91(13) . . ?
C6 C5 H5 120.0 . . ?
C10 C5 H5 120.0 . . ?
C5 C6 C7 120.24(13) . . ?
C5 C6 H6 119.9 . . ?
C7 C6 H6 119.9 . . ?
C8 C7 C6 120.18(13) . . ?
C8 C7 H7 119.9 . . ?
C6 C7 H7 119.9 . . ?
C7 C8 C9 119.63(13) . . ?
C7 C8 H8 120.2 . . ?
C9 C8 H8 120.2 . . ?
C8 C9 C10 120.23(12) . . ?
C8 C9 C1 120.02(12) . . ?
C10 C9 C1 119.74(11) . . ?
C5 C10 C9 119.78(12) . . ?
C5 C10 C4 119.54(11) . . ?
C9 C10 C4 120.67(11) . . ?
N1 C11 C12 112.80(11) . . ?
N1 C11 H11A 109.0 . . ?
C12 C11 H11A 109.0 . . ?
N1 C11 H11B 109.0 . . ?
C12 C11 H11B 109.0 . . ?
H11A C11 H11B 107.8 . . ?
C13 C12 C11 111.00(13) . . ?
C13 C12 H12A 109.4 . . ?
C11 C12 H12A 109.4 . . ?
C13 C12 H12B 109.4 . . ?
C11 C12 H12B 109.4 . . ?
H12A C12 H12B 108.0 . . ?
C12 C13 H13A 109.5 . . ?
C12 C13 H13B 109.5 . . ?
H13A C13 H13B 109.5 . . ?
C12 C13 H13C 109.5 . . ?
H13A C13 H13C 109.5 . . ?
H13B C13 H13C 109.5 . . ?
O3 C14 N2 122.18(12) . . ?
O3 C14 C15 120.63(12) . . ?
N2 C14 C15 117.15(12) . . ?
C14 C15 H15A 109.5 . . ?
C14 C15 H15B 109.5 . . ?
H15A C15 H15B 109.5 . . ?
C14 C15 H15C 109.5 . . ?
H15A C15 H15C 109.5 . . ?
H15B C15 H15C 109.5 . . ?

loop_
_geom_bond_atom_site_label_1
_geom_bond_atom_site_label_2
_geom_bond_distance
_geom_bond_site_symmetry_2
_geom_bond_publ_flag
O1 C1 1.2194(16) . ?
O2 C4 1.2293(16) . ?
O3 C14 1.2313(17) . ?
N1 C2 1.3381(16) . ?
N1 C11 1.4601(17) . ?
N1 H1N 0.89(2) . ?
N2 C14 1.3474(17) . ?
N2 C3 1.4219(16) . ?
N2 H2N 0.89(2) . ?
C1 C9 1.4809(18) . ?
C1 C2 1.5196(17) . ?
C2 C3 1.3781(17) . ?
C3 C4 1.4523(17) . ?
C4 C10 1.4890(18) . ?
C5 C6 1.3885(19) . ?
C5 C10 1.3939(18) . ?
C5 H5 0.9500 . ?
C6 C7 1.391(2) . ?
C6 H6 0.9500 . ?
C7 C8 1.390(2) . ?
C7 H7 0.9500 . ?
C8 C9 1.3946(18) . ?
C8 H8 0.9500 . ?
C9 C10 1.3950(18) . ?
C11 C12 1.524(2) . ?
C11 H11A 0.9900 . ?
C11 H11B 0.9900 . ?
C12 C13 1.523(2) . ?
C12 H12A 0.9900 . ?
C12 H12B 0.9900 . ?
C13 H13A 0.9800 . ?
C13 H13B 0.9800 . ?
C13 H13C 0.9800 . ?
C14 C15 1.5056(18) . ?
C15 H15A 0.9800 . ?
C15 H15B 0.9800 . ?
C15 H15C 0.9800 . ?

loop_
_geom_torsion_atom_site_label_1
_geom_torsion_atom_site_label_2
_geom_torsion_atom_site_label_3
_geom_torsion_atom_site_label_4
_geom_torsion
_geom_torsion_site_symmetry_1
_geom_torsion_site_symmetry_2
_geom_torsion_site_symmetry_3
_geom_torsion_site_symmetry_4
_geom_torsion_publ_flag
C11 N1 C2 C3 -4.8(2) . . . . ?
C11 N1 C2 C1 175.28(12) . . . . ?
O1 C1 C2 N1 0.89(18) . . . . ?
C9 C1 C2 N1 -176.88(11) . . . . ?
O1 C1 C2 C3 -179.06(12) . . . . ?
C9 C1 C2 C3 3.17(18) . . . . ?
N1 C2 C3 N2 5.9(2) . . . . ?
C1 C2 C3 N2 -174.21(11) . . . . ?
N1 C2 C3 C4 -176.08(13) . . . . ?
C1 C2 C3 C4 3.86(19) . . . . ?
C14 N2 C3 C2 112.19(14) . . . . ?
C14 N2 C3 C4 -66.00(15) . . . . ?
C2 C3 C4 O2 172.51(13) . . . . ?
N2 C3 C4 O2 -9.26(18) . . . . ?
C2 C3 C4 C10 -9.19(19) . . . . ?
N2 C3 C4 C10 169.03(11) . . . . ?
C10 C5 C6 C7 1.0(2) . . . . ?
C5 C6 C7 C8 -1.1(2) . . . . ?
C6 C7 C8 C9 0.2(2) . . . . ?
C7 C8 C9 C10 0.9(2) . . . . ?
C7 C8 C9 C1 -178.95(12) . . . . ?
O1 C1 C9 C8 -2.6(2) . . . . ?
C2 C1 C9 C8 175.10(12) . . . . ?
O1 C1 C9 C10 177.54(13) . . . . ?
C2 C1 C9 C10 -4.75(18) . . . . ?
C6 C5 C10 C9 0.0(2) . . . . ?
C6 C5 C10 C4 179.44(12) . . . . ?
C8 C9 C10 C5 -0.99(19) . . . . ?
C1 C9 C10 C5 178.86(12) . . . . ?
C8 C9 C10 C4 179.60(12) . . . . ?
C1 C9 C10 C4 -0.55(18) . . . . ?
O2 C4 C10 C5 6.38(19) . . . . ?
C3 C4 C10 C5 -171.94(12) . . . . ?
O2 C4 C10 C9 -174.21(12) . . . . ?
C3 C4 C10 C9 7.47(18) . . . . ?
C2 N1 C11 C12 -80.10(17) . . . . ?
N1 C11 C12 C13 177.51(12) . . . . ?
C3 N2 C14 O3 -6.80(19) . . . . ?
C3 N2 C14 C15 175.64(11) . . . . ?
